data_7204404
loop_
_publ_author_name
'Sam, Najat'
'Elkadiri, Sghir'
'Bozec, Hubert Le'
'Toupet, Loic'
'Daoudi, Maria'
'Bitit, Najib'
'Hadda, Taibi Ben'
'Dixneuf, Pierre H.'

_publ_section_title
;
 Novel trichloroindolizine derivatives via intramolecular acylation of
 a bis(chloroacyl)bipyridine
;
_journal_issue 14
_journal_name_full 'Journal of the Chemical Society, Perkin Transactions 1'
_journal_page_first 1688
_journal_paper_doi 10.1039/b202616n
_journal_year 2002
_chemical_formula_sum 'C14 H11 Cl3 N2 O3'
_chemical_formula_weight 361.60
_chemical_name_systematic
;
?
;
_space_group_IT_number 14
_symmetry_cell_setting monoclinic
_symmetry_space_group_name_Hall '-P 2yab'
_symmetry_space_group_name_H-M 'P 1 21/a 1'
_atom_sites_solution_hydrogens geom
_atom_sites_solution_primary direct
_atom_sites_solution_secondary difmap
_audit_creation_method SHELXL-97
_cell_angle_alpha 90.00
_cell_angle_beta 97.620(10)
_cell_angle_gamma 90.00
_cell_formula_units_Z 4
_cell_length_a 13.536(2)
_cell_length_b 7.7870(10)
_cell_length_c 14.769(2)
_cell_measurement_temperature 293(2)
_cell_volume 1543.0(4)
_computing_structure_refinement 'SHELXL-97 (Sheldrick, 1997)'
_computing_structure_solution 'SHELXS-97 (Sheldrick, 1990)'
_diffrn_ambient_temperature 293(2)
_diffrn_measured_fraction_theta_full 0.999
_diffrn_measured_fraction_theta_max 0.999
_diffrn_measurement_device_type 'Nonius CAD4'
_diffrn_measurement_method 'scan omega'
_diffrn_radiation_monochromator graphite
_diffrn_radiation_source 'fine-focus sealed tube'
_diffrn_radiation_type MoK\a
_diffrn_radiation_wavelength 0.71069
_diffrn_reflns_av_R_equivalents 0.0207
_diffrn_reflns_av_sigmaI/netI 0.0379
_diffrn_reflns_limit_h_max 17
_diffrn_reflns_limit_h_min 0
_diffrn_reflns_limit_k_max 9
_diffrn_reflns_limit_k_min 0
_diffrn_reflns_limit_l_max 18
_diffrn_reflns_limit_l_min -18
_diffrn_reflns_number 3492
_diffrn_reflns_theta_full 26.97
_diffrn_reflns_theta_max 26.97
_diffrn_reflns_theta_min 2.78
_diffrn_standards_decay_% 0.4
_exptl_absorpt_coefficient_mu 0.606
_exptl_absorpt_correction_type none
_exptl_crystal_colour colourless
_exptl_crystal_density_diffrn 1.557
_exptl_crystal_density_method 'not measured'
_exptl_crystal_description block
_exptl_crystal_F_000 736
_exptl_crystal_size_max 0.35
_exptl_crystal_size_mid 0.25
_exptl_crystal_size_min 0.20
_refine_diff_density_max 0.366
_refine_diff_density_min -0.321
_refine_diff_density_rms 0.067
_refine_ls_extinction_coef 0.0016(13)
_refine_ls_extinction_expression Fc^*^=kFc[1+0.001xFc^2^\l^3^/sin(2\q)]^-1/4^
_refine_ls_extinction_method SHELXL
_refine_ls_goodness_of_fit_ref 1.094
_refine_ls_hydrogen_treatment mixed
_refine_ls_matrix_type full
_refine_ls_number_parameters 200
_refine_ls_number_reflns 3344
_refine_ls_number_restraints 0
_refine_ls_restrained_S_all 1.094
_refine_ls_R_factor_all 0.0937
_refine_ls_R_factor_gt 0.0569
_refine_ls_shift/su_max 0.005
_refine_ls_shift/su_mean 0.001
_refine_ls_structure_factor_coef Fsqd
_refine_ls_weighting_details 'calc w=1/[\s^2^(Fo^2^)+(0.0657P)^2^+2.4469P] where P=(Fo^2^+2Fc^2^)/3'
_refine_ls_weighting_scheme calc
_refine_ls_wR_factor_gt 0.1525
_refine_ls_wR_factor_ref 0.1699
_reflns_number_gt 2347
_reflns_number_total 3344
_reflns_threshold_expression >2sigma(I)
_cod_data_source_file b202616n.txt
_cod_data_source_block sn2
_cod_depositor_comments
;
The following automatic conversions were performed:
'_symmetry_cell_setting' value 'Monoclinic' changed to 'monoclinic'
according to '/home/saulius/struct/CIF-dictionaries/cif_core.dic'
dictionary named 'cif_core.dic' version 2.4.1 from 2010-06-29.

Automatic conversion script
Id: cif_fix_enum 1527 2010-12-29 10:47:43Z saulius 

The following automatic conversions were performed:

'_exptl_absorpt_correction_type' tag value 'no' was replaced with
'none' value.

Automatic conversion script
Id: cif_fix_values 1646 2011-03-28 12:23:43Z adriana 
;
_cod_original_sg_symbol_H-M P21/a
_cod_database_code 7204404

loop_
_symmetry_equiv_pos_as_xyz
'x, y, z'
'-x+1/2, y+1/2, -z'
'-x, -y, -z'
'x-1/2, -y-1/2, z'

loop_
_atom_site_label
_atom_site_type_symbol
_atom_site_fract_x
_atom_site_fract_y
_atom_site_fract_z
_atom_site_U_iso_or_equiv
_atom_site_adp_type
_atom_site_occupancy
_atom_site_symmetry_multiplicity
_atom_site_calc_flag
_atom_site_refinement_flags
_atom_site_disorder_assembly
_atom_site_disorder_group
Cl1 Cl 0.90201(10) 0.39686(16) 0.55964(8) 0.0624(4) Uani 1 1 d . . .
Cl2 Cl 0.75380(11) -0.00376(16) 0.69063(9) 0.0678(4) Uani 1 1 d . . .
Cl3 Cl 1.02133(8) 0.28072(16) 0.76819(8) 0.0585(4) Uani 1 1 d . . .
O1 O 0.6328(2) 0.4494(4) 0.51337(17) 0.0503(7) Uani 1 1 d . . .
O2 O 0.8634(3) 0.3270(4) 0.95251(19) 0.0574(8) Uani 1 1 d . . .
O3 O 0.86733(19) 0.5941(3) 0.89517(16) 0.0393(6) Uani 1 1 d . . .
N1 N 0.6617(2) 0.6318(4) 0.82305(19) 0.0360(7) Uani 1 1 d . . .
N2 N 0.7391(2) 0.3829(4) 0.64276(19) 0.0371(7) Uani 1 1 d . . .
C1 C 0.6793(3) 0.5609(5) 0.7452(2) 0.0313(7) Uani 1 1 d . . .
C2 C 0.5810(3) 0.7334(5) 0.8157(3) 0.0447(9) Uani 1 1 d . . .
H2 H 0.5659 0.7876 0.8682 0.054 Uiso 1 1 calc R . .
C3 C 0.5186(3) 0.7631(5) 0.7346(3) 0.0471(10) Uani 1 1 d . . .
H3 H 0.4638 0.8352 0.7341 0.057 Uiso 1 1 calc R . .
C4 C 0.5378(3) 0.6859(5) 0.6552(3) 0.0399(9) Uani 1 1 d . . .
H4 H 0.4973 0.7033 0.6000 0.048 Uiso 1 1 calc R . .
C5 C 0.6202(3) 0.5814(5) 0.6617(2) 0.0325(8) Uani 1 1 d . . .
C6 C 0.6591(3) 0.4699(5) 0.5942(2) 0.0365(8) Uani 1 1 d . . .
C7 C 0.7592(3) 0.4358(5) 0.7344(2) 0.0312(7) Uani 1 1 d . . .
C8 C 0.8050(3) 0.2735(5) 0.6027(3) 0.0407(9) Uani 1 1 d . . .
H8 H 0.7669 0.2122 0.5516 0.049 Uiso 1 1 calc R . .
C9 C 0.8504(3) 0.1430(5) 0.6721(3) 0.0424(9) Uani 1 1 d . . .
H9 H 0.9036 0.0806 0.6471 0.051 Uiso 1 1 calc R . .
C10 C 0.8919(3) 0.2194(5) 0.7651(3) 0.0392(9) Uani 1 1 d . . .
H10 H 0.8891 0.1291 0.8109 0.047 Uiso 1 1 calc R . .
C11 C 0.8326(3) 0.3679(5) 0.7924(2) 0.0331(8) Uani 1 1 d . . .
C12 C 0.8548(3) 0.4255(5) 0.8891(2) 0.0345(8) Uani 1 1 d . . .
C13 C 0.8693(4) 0.6687(6) 0.9854(3) 0.0509(11) Uani 1 1 d . . .
H13A H 0.9265 0.6267 1.0259 0.061 Uiso 1 1 calc R . .
H13B H 0.8093 0.6387 1.0111 0.061 Uiso 1 1 calc R . .
C14 C 0.8760(4) 0.8585(6) 0.9743(4) 0.0701(15) Uani 1 1 d . . .
H14A H 0.8775 0.9130 1.0328 0.084 Uiso 1 1 calc R . .
H14B H 0.8190 0.8984 0.9341 0.084 Uiso 1 1 calc R . .
H14C H 0.9357 0.8864 0.9489 0.084 Uiso 1 1 calc R . .

loop_
_atom_site_aniso_label
_atom_site_aniso_U_11
_atom_site_aniso_U_22
_atom_site_aniso_U_33
_atom_site_aniso_U_23
_atom_site_aniso_U_13
_atom_site_aniso_U_12
Cl1 0.0686(8) 0.0652(8) 0.0585(7) 0.0011(6) 0.0271(6) -0.0060(6)
Cl2 0.0793(9) 0.0486(7) 0.0757(8) -0.0021(6) 0.0111(7) -0.0211(6)
Cl3 0.0394(6) 0.0647(7) 0.0699(7) -0.0190(6) 0.0016(5) 0.0116(5)
O1 0.0598(18) 0.0605(19) 0.0277(13) -0.0020(13) -0.0052(12) 0.0025(15)
O2 0.083(2) 0.0532(18) 0.0344(15) 0.0060(14) 0.0023(14) 0.0046(17)
O3 0.0442(15) 0.0425(15) 0.0301(13) -0.0072(11) 0.0014(11) -0.0035(12)
N1 0.0368(16) 0.0417(18) 0.0302(15) -0.0021(13) 0.0062(12) 0.0041(14)
N2 0.0444(18) 0.0398(18) 0.0267(14) -0.0057(13) 0.0035(12) 0.0044(14)
C1 0.0314(18) 0.0316(18) 0.0311(17) 0.0018(14) 0.0049(13) -0.0047(15)
C2 0.047(2) 0.046(2) 0.042(2) -0.0094(18) 0.0105(17) 0.0040(19)
C3 0.040(2) 0.042(2) 0.059(3) -0.0016(19) 0.0055(18) 0.0084(18)
C4 0.036(2) 0.040(2) 0.041(2) 0.0057(17) -0.0030(16) 0.0014(16)
C5 0.0327(18) 0.0315(18) 0.0329(17) 0.0028(15) 0.0027(14) -0.0061(15)
C6 0.042(2) 0.0350(19) 0.0320(18) 0.0019(15) 0.0021(15) -0.0040(16)
C7 0.0370(18) 0.0315(18) 0.0256(16) -0.0028(14) 0.0059(13) -0.0021(15)
C8 0.049(2) 0.040(2) 0.0345(18) -0.0078(16) 0.0085(16) 0.0014(18)
C9 0.048(2) 0.035(2) 0.044(2) -0.0061(17) 0.0071(17) 0.0035(18)
C10 0.043(2) 0.036(2) 0.0373(19) -0.0015(16) 0.0005(16) 0.0028(17)
C11 0.0381(19) 0.0327(18) 0.0290(17) -0.0005(14) 0.0062(14) 0.0013(15)
C12 0.0300(18) 0.040(2) 0.0330(18) 0.0003(16) 0.0008(14) 0.0029(16)
C13 0.058(3) 0.058(3) 0.036(2) -0.017(2) 0.0031(18) -0.002(2)
C14 0.084(4) 0.059(3) 0.070(3) -0.026(3) 0.019(3) -0.013(3)

loop_
_atom_type_symbol
_atom_type_description
_atom_type_scat_dispersion_real
_atom_type_scat_dispersion_imag
_atom_type_scat_source
C C 0.0033 0.0016 'International Tables Vol C Tables 4.2.6.8 and 6.1.1.4'
H H 0.0000 0.0000 'International Tables Vol C Tables 4.2.6.8 and 6.1.1.4'
N N 0.0061 0.0033 'International Tables Vol C Tables 4.2.6.8 and 6.1.1.4'
O O 0.0106 0.0060 'International Tables Vol C Tables 4.2.6.8 and 6.1.1.4'
Cl Cl 0.1484 0.1585 'International Tables Vol C Tables 4.2.6.8 and 6.1.1.4'

loop_
_geom_angle_atom_site_label_1
_geom_angle_atom_site_label_2
_geom_angle_atom_site_label_3
_geom_angle
_geom_angle_site_symmetry_1
_geom_angle_site_symmetry_3
_geom_angle_publ_flag
C12 O3 C13 116.5(3) . . ?
C1 N1 C2 114.4(3) . . ?
C6 N2 C7 113.0(3) . . ?
C6 N2 C8 124.5(3) . . ?
C7 N2 C8 121.7(3) . . ?
N1 C1 C5 125.1(3) . . ?
N1 C1 C7 125.9(3) . . ?
C5 C1 C7 108.8(3) . . ?
N1 C2 C3 124.3(4) . . ?
N1 C2 H2 117.9 . . ?
C3 C2 H2 117.9 . . ?
C4 C3 C2 120.0(4) . . ?
C4 C3 H3 120.0 . . ?
C2 C3 H3 120.0 . . ?
C5 C4 C3 116.3(3) . . ?
C5 C4 H4 121.8 . . ?
C3 C4 H4 121.8 . . ?
C4 C5 C1 119.8(3) . . ?
C4 C5 C6 131.5(3) . . ?
C1 C5 C6 108.6(3) . . ?
O1 C6 N2 123.4(4) . . ?
O1 C6 C5 131.4(4) . . ?
N2 C6 C5 105.2(3) . . ?
C11 C7 N2 122.4(3) . . ?
C11 C7 C1 133.2(3) . . ?
N2 C7 C1 104.3(3) . . ?
N2 C8 C9 110.0(3) . . ?
N2 C8 Cl1 110.7(3) . . ?
C9 C8 Cl1 110.2(3) . . ?
N2 C8 H8 108.6 . . ?
C9 C8 H8 108.6 . . ?
Cl1 C8 H8 108.6 . . ?
C8 C9 C10 114.4(3) . . ?
C8 C9 Cl2 107.0(3) . . ?
C10 C9 Cl2 107.5(3) . . ?
C8 C9 H9 109.3 . . ?
C10 C9 H9 109.3 . . ?
Cl2 C9 H9 109.3 . . ?
C11 C10 C9 113.3(3) . . ?
C11 C10 Cl3 110.0(3) . . ?
C9 C10 Cl3 111.3(3) . . ?
C11 C10 H10 107.3 . . ?
C9 C10 H10 107.3 . . ?
Cl3 C10 H10 107.3 . . ?
C7 C11 C12 122.5(3) . . ?
C7 C11 C10 121.0(3) . . ?
C12 C11 C10 116.4(3) . . ?
O2 C12 O3 125.5(3) . . ?
O2 C12 C11 122.7(4) . . ?
O3 C12 C11 111.8(3) . . ?
O3 C13 C14 106.9(4) . . ?
O3 C13 H13A 110.4 . . ?
C14 C13 H13A 110.4 . . ?
O3 C13 H13B 110.4 . . ?
C14 C13 H13B 110.4 . . ?
H13A C13 H13B 108.6 . . ?
C13 C14 H14A 109.5 . . ?
C13 C14 H14B 109.5 . . ?
H14A C14 H14B 109.5 . . ?
C13 C14 H14C 109.5 . . ?
H14A C14 H14C 109.5 . . ?
H14B C14 H14C 109.5 . . ?

loop_
_geom_bond_atom_site_label_1
_geom_bond_atom_site_label_2
_geom_bond_distance
_geom_bond_site_symmetry_2
_geom_bond_publ_flag
Cl1 C8 1.810(4) . ?
Cl2 C9 1.785(4) . ?
Cl3 C10 1.811(4) . ?
O1 C6 1.211(4) . ?
O2 C12 1.204(4) . ?
O3 C12 1.325(5) . ?
O3 C13 1.451(4) . ?
N1 C1 1.325(4) . ?
N1 C2 1.342(5) . ?
N2 C6 1.392(5) . ?
N2 C7 1.406(4) . ?
N2 C8 1.418(5) . ?
C1 C5 1.387(5) . ?
C1 C7 1.480(5) . ?
C2 C3 1.391(6) . ?
C2 H2 0.9300 . ?
C3 C4 1.373(6) . ?
C3 H3 0.9300 . ?
C4 C5 1.374(5) . ?
C4 H4 0.9300 . ?
C5 C6 1.471(5) . ?
C7 C11 1.332(5) . ?
C8 C9 1.515(5) . ?
C8 H8 0.9800 . ?
C9 C10 1.533(5) . ?
C9 H9 0.9800 . ?
C10 C11 1.494(5) . ?
C10 H10 0.9800 . ?
C11 C12 1.489(5) . ?
C13 C14 1.491(7) . ?
C13 H13A 0.9700 . ?
C13 H13B 0.9700 . ?
C14 H14A 0.9600 . ?
C14 H14B 0.9600 . ?
C14 H14C 0.9600 . ?

loop_
_geom_torsion_atom_site_label_1
_geom_torsion_atom_site_label_2
_geom_torsion_atom_site_label_3
_geom_torsion_atom_site_label_4
_geom_torsion
_geom_torsion_site_symmetry_1
_geom_torsion_site_symmetry_2
_geom_torsion_site_symmetry_3
_geom_torsion_site_symmetry_4
_geom_torsion_publ_flag
C2 N1 C1 C5 -1.8(5) . . . . ?
C2 N1 C1 C7 -176.1(3) . . . . ?
C1 N1 C2 C3 0.8(6) . . . . ?
N1 C2 C3 C4 0.0(7) . . . . ?
C2 C3 C4 C5 0.0(6) . . . . ?
C3 C4 C5 C1 -0.9(6) . . . . ?
C3 C4 C5 C6 174.9(4) . . . . ?
N1 C1 C5 C4 1.9(6) . . . . ?
C7 C1 C5 C4 177.0(3) . . . . ?
N1 C1 C5 C6 -174.7(3) . . . . ?
C7 C1 C5 C6 0.4(4) . . . . ?
C7 N2 C6 O1 176.3(4) . . . . ?
C8 N2 C6 O1 6.3(6) . . . . ?
C7 N2 C6 C5 -3.6(4) . . . . ?
C8 N2 C6 C5 -173.6(3) . . . . ?
C4 C5 C6 O1 5.8(7) . . . . ?
C1 C5 C6 O1 -178.1(4) . . . . ?
C4 C5 C6 N2 -174.3(4) . . . . ?
C1 C5 C6 N2 1.9(4) . . . . ?
C6 N2 C7 C11 179.8(3) . . . . ?
C8 N2 C7 C11 -9.9(6) . . . . ?
C6 N2 C7 C1 3.8(4) . . . . ?
C8 N2 C7 C1 174.1(3) . . . . ?
N1 C1 C7 C11 -2.8(7) . . . . ?
C5 C1 C7 C11 -177.8(4) . . . . ?
N1 C1 C7 N2 172.6(3) . . . . ?
C5 C1 C7 N2 -2.5(4) . . . . ?
C6 N2 C8 C9 -154.5(3) . . . . ?
C7 N2 C8 C9 36.3(5) . . . . ?
C6 N2 C8 Cl1 83.4(4) . . . . ?
C7 N2 C8 Cl1 -85.7(4) . . . . ?
N2 C8 C9 C10 -48.0(5) . . . . ?
Cl1 C8 C9 C10 74.3(4) . . . . ?
N2 C8 C9 Cl2 71.0(3) . . . . ?
Cl1 C8 C9 Cl2 -166.72(19) . . . . ?
C8 C9 C10 C11 35.0(5) . . . . ?
Cl2 C9 C10 C11 -83.7(4) . . . . ?
C8 C9 C10 Cl3 -89.6(4) . . . . ?
Cl2 C9 C10 Cl3 151.7(2) . . . . ?
N2 C7 C11 C12 179.1(3) . . . . ?
C1 C7 C11 C12 -6.2(6) . . . . ?
N2 C7 C11 C10 -5.8(6) . . . . ?
C1 C7 C11 C10 168.9(4) . . . . ?
C9 C10 C11 C7 -7.8(5) . . . . ?
Cl3 C10 C11 C7 117.5(3) . . . . ?
C9 C10 C11 C12 167.6(3) . . . . ?
Cl3 C10 C11 C12 -67.1(4) . . . . ?
C13 O3 C12 O2 -14.5(6) . . . . ?
C13 O3 C12 C11 167.9(3) . . . . ?
C7 C11 C12 O2 129.2(4) . . . . ?
C10 C11 C12 O2 -46.1(5) . . . . ?
C7 C11 C12 O3 -53.1(5) . . . . ?
C10 C11 C12 O3 131.6(3) . . . . ?
C12 O3 C13 C14 -175.7(4) . . . . ?
